data_4133757
loop_
_publ_author_name
'Bruch, Quinton J.'
'Connor, Gannon P.'
'Chen, Chun-Hsing'
'Holland, Patrick L.'
'Mayer, James M.'
'Hasanayn, Faraj'
'Miller, Alexander J. M.'

_publ_section_title
;
 Dinitrogen Reduction to Ammonium at Rhenium Utilizing Light and
 Proton-Coupled Electron Transfer.
;
_journal_name_full 'Journal of the American Chemical Society'
_journal_paper_doi 10.1021/jacs.9b10031
_journal_year 2019
_chemical_formula_moiety 'C34 H62.00 Cl4 N4 O4 P4 Re2'
_chemical_formula_sum 'C34 H62 Cl4 N4 O4 P4 Re2'
_chemical_formula_weight 1229.00
_space_group_IT_number 15
_space_group_name_Hall '-C 2yc'
_space_group_name_H-M_alt 'C 1 2/c 1'
_symmetry_cell_setting monoclinic
_symmetry_space_group_name_H-M 'C 1 2/c 1'
_atom_sites_solution_hydrogens difmap
_atom_sites_solution_primary other
_audit_creation_date 2019-06-06
_audit_creation_method CRYSTALS_ver_14.61_build_6236
_cell_angle_alpha 90
_cell_angle_beta 99.1846(9)
_cell_angle_gamma 90
_cell_formula_units_Z 4
_cell_length_a 19.8067(4)
_cell_length_b 10.1615(2)
_cell_length_c 22.6120(5)
_cell_measurement_reflns_used 9915
_cell_measurement_temperature 150
_cell_measurement_theta_max 73
_cell_measurement_theta_min 4
_cell_volume 4492.67(16)
_computing_cell_refinement 'Apex2 (Bruker AXS, 2006)'
_computing_data_collection 'Apex2 (Bruker AXS, 2006)'
_computing_data_reduction 'Apex2 (Bruker AXS, 2006)'
_computing_molecular_graphics 'CAMERON (Watkin et al., 1996)'
_computing_publication_material 'CRYSTALS (Betteridge et al., 2003)'
_computing_structure_refinement 'CRYSTALS (Betteridge et al., 2003)'
_computing_structure_solution 'Superflip (Palatinus & Chapuis, 2007)'
_diffrn_ambient_temperature 150
_diffrn_measured_fraction_theta_full 0.997
_diffrn_measured_fraction_theta_max 0.997
_diffrn_measurement_device Area
_diffrn_measurement_device_type 'Bruker Kappa Apex2'
_diffrn_measurement_method '\f & \w scans'
_diffrn_radiation_monochromator graphite
_diffrn_radiation_type 'Cu K\a'
_diffrn_radiation_wavelength 1.54178
_diffrn_reflns_av_R_equivalents 0.037
_diffrn_reflns_limit_h_max 24
_diffrn_reflns_limit_h_min -24
_diffrn_reflns_limit_k_max 12
_diffrn_reflns_limit_k_min -11
_diffrn_reflns_limit_l_max 27
_diffrn_reflns_limit_l_min -27
_diffrn_reflns_number 24690
_diffrn_reflns_theta_full 72.487
_diffrn_reflns_theta_max 72.487
_diffrn_reflns_theta_min 3.961
_diffrn_standards_number 0
_exptl_absorpt_coefficient_mu 14.235
_exptl_absorpt_correction_T_max 0.49
_exptl_absorpt_correction_T_min 0.06
_exptl_absorpt_correction_type multi-scan
_exptl_absorpt_process_details 'SADABS (Siemens, 1996)'
_exptl_crystal_colour green
_exptl_crystal_density_diffrn 1.817
_exptl_crystal_density_method 'not measured'
_exptl_crystal_description plate
_exptl_crystal_F_000 2416.000
_exptl_crystal_size_max 0.250
_exptl_crystal_size_mid 0.200
_exptl_crystal_size_min 0.050
_refine_diff_density_max 2.27
_refine_diff_density_min -1.60
_refine_ls_extinction_method None
_refine_ls_goodness_of_fit_ref 1.0074
_refine_ls_hydrogen_treatment constr
_refine_ls_matrix_type full
_refine_ls_number_parameters 452
_refine_ls_number_reflns 4437
_refine_ls_number_restraints 543
_refine_ls_R_factor_all 0.0526
_refine_ls_R_factor_gt 0.0505
_refine_ls_shift/su_max 0.0112073
_refine_ls_shift/su_mean 0.0013499
_refine_ls_structure_factor_coef Fsqd
_refine_ls_weighting_details
;
 Method= Modified Sheldrick 
 w=1/[\s^2^(F^2^) + ( 0.04P)^2^ +*****P] 
 ,where P=(max(Fo^2^,0) + 2Fc^2^)/3 
;
_refine_ls_weighting_scheme calc
_refine_ls_wR_factor_all 0.1159
_refine_ls_wR_factor_gt 0.1143
_refine_ls_wR_factor_ref 0.1159
_reflns_limit_h_max 23
_reflns_limit_h_min -24
_reflns_limit_k_max 12
_reflns_limit_k_min 0
_reflns_limit_l_max 27
_reflns_limit_l_min 0
_reflns_number_gt 4197
_reflns_number_total 4455
_reflns_threshold_expression I>2.0\s(I)
_oxford_diffrn_Wilson_B_factor 1.97
_oxford_diffrn_Wilson_scale 678.75
_oxford_refine_ls_r_factor_ref 0.0526
_oxford_refine_ls_scale 0.042890(8)
_oxford_reflns_number_all 4437
_oxford_reflns_threshold_expression_ref I>-3.0\s(I)
_oxford_structure_analysis_title '19011_0m in C2/c'
_cod_data_source_file ja9b10031_si_002.cif
_cod_data_source_block 19011
_cod_original_sg_symbol_H-M 'C 2/c '
_cod_original_formula_sum 'C34 H62.00 Cl4 N4 O4 P4 Re2'
_cod_database_code 4133757

loop_
_symmetry_equiv_pos_as_xyz
x,y,z
-x,-y,-z
x+1/2,y+1/2,z
-x+1/2,-y+1/2,-z
x,-y,z+1/2
-x,y,-z+1/2
x+1/2,-y+1/2,z+1/2
-x+1/2,y+1/2,-z+1/2

loop_
_atom_site_label
_atom_site_type_symbol
_atom_site_fract_x
_atom_site_fract_y
_atom_site_fract_z
_atom_site_U_iso_or_equiv
_atom_site_occupancy
_atom_site_adp_type
_atom_site_refinement_flags_posn
_atom_site_refinement_flags_adp
_atom_site_refinement_flags_occupancy
_atom_site_disorder_assembly
_atom_site_disorder_group
Re1 Re 0.429036(16) 0.39166(3) 0.648153(13) 0.0246 1.0000 Uani D . . . .
Cl1 Cl 0.4942(4) 0.5831(6) 0.6241(2) 0.0355 0.463(4) Uani D U P 1 1
Cl2 Cl 0.3621(4) 0.2035(6) 0.6656(2) 0.0354 0.463(4) Uani D U P 1 1
Cl101 Cl 0.4998(3) 0.5580(6) 0.61232(19) 0.0391 0.537(4) Uani D U P 1 2
Cl102 Cl 0.3537(3) 0.2180(4) 0.67928(19) 0.0242 0.537(4) Uani D U P 1 2
P1 P 0.3346(2) 0.5289(4) 0.66558(19) 0.0289 0.463(4) Uani D U P 1 1
P2 P 0.4969(2) 0.2698(4) 0.59203(18) 0.0296 0.463(4) Uani D U P 1 1
P101 P 0.34927(18) 0.5566(3) 0.65336(16) 0.0254 0.537(4) Uani D U P 1 2
P102 P 0.4857(2) 0.2233(4) 0.60202(16) 0.0323 0.537(4) Uani D U P 1 2
O1 O 0.2809(4) 0.5173(9) 0.6028(4) 0.0502 0.463(4) Uani D U P 1 1
O2 O 0.4477(4) 0.2793(9) 0.5244(3) 0.0449 0.463(4) Uani D U P 1 1
O101 O 0.3068(4) 0.5567(7) 0.5820(3) 0.0345 0.537(4) Uani D U P 1 2
O102 O 0.4405(4) 0.2080(8) 0.5342(3) 0.0516 0.537(4) Uani D U P 1 2
N1 N 0.3632(5) 0.4011(10) 0.5653(4) 0.0280 0.463(4) Uani D U P 1 1
N2 N 0.4836(3) 0.3904(5) 0.7269(3) 0.0201 1.0000 Uani . . . . .
N101 N 0.3746(5) 0.3793(10) 0.5580(3) 0.0357 0.537(4) Uani D U P 1 2
C1 C 0.3005(5) 0.4598(10) 0.5553(4) 0.0401 0.463(4) Uani D . P 1 1
C2 C 0.2582(5) 0.4590(10) 0.5006(5) 0.0463 0.463(4) Uani D U P 1 1
C3 C 0.2833(6) 0.3942(11) 0.4547(4) 0.0478 0.463(4) Uani D U P 1 1
C4 C 0.3471(6) 0.3328(10) 0.4620(5) 0.0487 0.463(4) Uani D U P 1 1
C5 C 0.3852(4) 0.3407(10) 0.5184(5) 0.0368 0.463(4) Uani D U P 1 1
C6 C 0.3329(7) 0.7105(7) 0.6696(6) 0.0460 0.463(4) Uani D U P 1 1
C7 C 0.3239(10) 0.7717(12) 0.6081(8) 0.0561 0.463(4) Uani D U P 1 1
C8 C 0.3952(12) 0.7637(12) 0.7092(9) 0.0589 0.463(4) Uani D U P 1 1
C9 C 0.2851(6) 0.4826(12) 0.7260(5) 0.0458 0.463(4) Uani D U P 1 1
C10 C 0.2096(6) 0.507(3) 0.7072(7) 0.0691 0.463(4) Uani D U P 1 1
C11 C 0.3120(9) 0.551(2) 0.7841(5) 0.0592 0.463(4) Uani D . P 1 1
C12 C 0.4913(7) 0.0869(8) 0.5923(6) 0.0530 0.463(4) Uani D U P 1 1
C13 C 0.4221(11) 0.0394(14) 0.5619(10) 0.0760 0.463(4) Uani D U P 1 1
C14 C 0.5090(12) 0.0318(13) 0.6548(9) 0.0674 0.463(4) Uani D U P 1 1
C15 C 0.5785(5) 0.3316(10) 0.5735(5) 0.0423 0.463(4) Uani D U P 1 1
C16 C 0.6026(7) 0.2502(19) 0.5251(7) 0.0510 0.463(4) Uani D U P 1 1
C17 C 0.6325(5) 0.341(2) 0.6283(8) 0.0594 0.463(4) Uani D U P 1 1
C101 C 0.3219(5) 0.4633(8) 0.5419(4) 0.0331 0.537(4) Uani D . P 1 2
C102 C 0.2815(4) 0.4628(9) 0.4861(5) 0.0447 0.537(4) Uani D U P 1 2
C103 C 0.2985(5) 0.3695(11) 0.4458(4) 0.0542 0.537(4) Uani D U P 1 2
C104 C 0.3522(5) 0.2813(9) 0.4594(4) 0.0550 0.537(4) Uani D U P 1 2
C105 C 0.3887(4) 0.2902(9) 0.5164(4) 0.0452 0.537(4) Uani D U P 1 2
C106 C 0.3745(5) 0.7289(7) 0.6645(5) 0.0363 0.537(4) Uani D U P 1 2
C107 C 0.3158(8) 0.8206(9) 0.6431(8) 0.0514 0.537(4) Uani D U P 1 2
C108 C 0.4050(11) 0.7559(11) 0.7288(7) 0.0580 0.537(4) Uani D U P 1 2
C109 C 0.2732(4) 0.5318(10) 0.6905(5) 0.0402 0.537(4) Uani D U P 1 2
C110 C 0.2221(6) 0.4394(18) 0.6552(7) 0.0615 0.537(4) Uani D U P 1 2
C111 C 0.2932(7) 0.4860(19) 0.7543(5) 0.0527 0.537(4) Uani D U P 1 2
C112 C 0.5704(4) 0.2293(10) 0.5793(5) 0.0487 0.537(4) Uani D U P 1 2
C113 C 0.5694(7) 0.308(2) 0.5227(7) 0.0680 0.537(4) Uani D U P 1 2
C114 C 0.6237(5) 0.2799(19) 0.6290(7) 0.0570 0.537(4) Uani D U P 1 2
C115 C 0.4845(6) 0.0562(8) 0.6333(5) 0.0536 0.537(4) Uani D U P 1 2
C116 C 0.4898(11) -0.0471(9) 0.5867(7) 0.0700 0.537(4) Uani D U P 1 2
C117 C 0.5391(10) 0.0390(13) 0.6873(6) 0.0668 0.537(4) Uani D U P 1 2
H21 H 0.2156 0.4992 0.4950 0.0561 0.463(4) Uiso R . P 1 1
H31 H 0.2559 0.3911 0.4172 0.0571 0.463(4) Uiso R . P 1 1
H41 H 0.3630 0.2895 0.4306 0.0581 0.463(4) Uiso R . P 1 1
H61 H 0.2928 0.7354 0.6877 0.0551 0.463(4) Uiso R . P 1 1
H71 H 0.3216 0.8656 0.6117 0.0839 0.463(4) Uiso R . P 1 1
H72 H 0.3621 0.7488 0.5890 0.0840 0.463(4) Uiso R . P 1 1
H73 H 0.2825 0.7400 0.5844 0.0840 0.463(4) Uiso R . P 1 1
H81 H 0.3926 0.8581 0.7105 0.0880 0.463(4) Uiso R . P 1 1
H82 H 0.3969 0.7282 0.7490 0.0878 0.463(4) Uiso R . P 1 1
H83 H 0.4355 0.7379 0.6936 0.0880 0.463(4) Uiso R . P 1 1
H91 H 0.2914 0.3877 0.7331 0.0550 0.463(4) Uiso R . P 1 1
H101 H 0.1859 0.4829 0.7395 0.1040 0.463(4) Uiso R . P 1 1
H102 H 0.2020 0.5981 0.6976 0.1041 0.463(4) Uiso R . P 1 1
H103 H 0.1935 0.4534 0.6728 0.1039 0.463(4) Uiso R . P 1 1
H111 H 0.2977 0.5047 0.8169 0.0890 0.463(4) Uiso R . P 1 1
H112 H 0.3611 0.5546 0.7896 0.0889 0.463(4) Uiso R . P 1 1
H113 H 0.2943 0.6396 0.7829 0.0890 0.463(4) Uiso R . P 1 1
H121 H 0.5255 0.0535 0.5693 0.0641 0.463(4) Uiso R . P 1 1
H131 H 0.4271 -0.0452 0.5442 0.1140 0.463(4) Uiso R . P 1 1
H132 H 0.3918 0.0320 0.5910 0.1141 0.463(4) Uiso R . P 1 1
H133 H 0.4035 0.1011 0.5313 0.1140 0.463(4) Uiso R . P 1 1
H141 H 0.5253 -0.0571 0.6525 0.1011 0.463(4) Uiso R . P 1 1
H142 H 0.5441 0.0850 0.6777 0.1008 0.463(4) Uiso R . P 1 1
H143 H 0.4692 0.0320 0.6743 0.1010 0.463(4) Uiso R . P 1 1
H151 H 0.5702 0.4211 0.5578 0.0511 0.463(4) Uiso R . P 1 1
H161 H 0.6418 0.2909 0.5133 0.0760 0.463(4) Uiso R . P 1 1
H162 H 0.6145 0.1632 0.5395 0.0759 0.463(4) Uiso R . P 1 1
H163 H 0.5671 0.2444 0.4909 0.0760 0.463(4) Uiso R . P 1 1
H171 H 0.6770 0.3350 0.6167 0.0891 0.463(4) Uiso R . P 1 1
H172 H 0.6281 0.4232 0.6480 0.0890 0.463(4) Uiso R . P 1 1
H173 H 0.6265 0.2694 0.6551 0.0888 0.463(4) Uiso R . P 1 1
H1021 H 0.2453 0.5214 0.4761 0.0540 0.537(4) Uiso R . P 1 2
H1031 H 0.2722 0.3656 0.4076 0.0651 0.537(4) Uiso R . P 1 2
H1041 H 0.3627 0.2195 0.4319 0.0659 0.537(4) Uiso R . P 1 2
H1061 H 0.4098 0.7451 0.6398 0.0441 0.537(4) Uiso R . P 1 2
H1071 H 0.3331 0.9085 0.6419 0.0770 0.537(4) Uiso R . P 1 2
H1072 H 0.2831 0.8174 0.6701 0.0769 0.537(4) Uiso R . P 1 2
H1073 H 0.2940 0.7959 0.6039 0.0770 0.537(4) Uiso R . P 1 2
H1081 H 0.4185 0.8467 0.7335 0.0870 0.537(4) Uiso R . P 1 2
H1082 H 0.4443 0.7006 0.7400 0.0870 0.537(4) Uiso R . P 1 2
H1083 H 0.3720 0.7363 0.7542 0.0869 0.537(4) Uiso R . P 1 2
H1091 H 0.2509 0.6175 0.6918 0.0480 0.537(4) Uiso R . P 1 2
H1101 H 0.2037 0.3826 0.6821 0.0920 0.537(4) Uiso R . P 1 2
H1102 H 0.2443 0.3879 0.6285 0.0920 0.537(4) Uiso R . P 1 2
H1103 H 0.1860 0.4890 0.6323 0.0921 0.537(4) Uiso R . P 1 2
H1111 H 0.2661 0.5311 0.7796 0.0790 0.537(4) Uiso R . P 1 2
H1112 H 0.3407 0.5043 0.7679 0.0790 0.537(4) Uiso R . P 1 2
H1113 H 0.2854 0.3929 0.7565 0.0790 0.537(4) Uiso R . P 1 2
H1121 H 0.5830 0.1383 0.5707 0.0582 0.537(4) Uiso R . P 1 2
H1131 H 0.6133 0.3015 0.5100 0.1019 0.537(4) Uiso R . P 1 2
H1132 H 0.5595 0.3987 0.5297 0.1020 0.537(4) Uiso R . P 1 2
H1133 H 0.5350 0.2737 0.4919 0.1020 0.537(4) Uiso R . P 1 2
H1141 H 0.6685 0.2696 0.6183 0.0860 0.537(4) Uiso R . P 1 2
H1142 H 0.6211 0.2311 0.6647 0.0859 0.537(4) Uiso R . P 1 2
H1143 H 0.6150 0.3714 0.6357 0.0861 0.537(4) Uiso R . P 1 2
H1151 H 0.4398 0.0442 0.6467 0.0641 0.537(4) Uiso R . P 1 2
H1161 H 0.4474 -0.0936 0.5782 0.1050 0.537(4) Uiso R . P 1 2
H1162 H 0.5258 -0.1071 0.6015 0.1049 0.537(4) Uiso R . P 1 2
H1163 H 0.4991 -0.0061 0.5508 0.1051 0.537(4) Uiso R . P 1 2
H1171 H 0.5247 -0.0257 0.7138 0.1000 0.537(4) Uiso R . P 1 2
H1172 H 0.5466 0.1212 0.7078 0.0999 0.537(4) Uiso R . P 1 2
H1173 H 0.5807 0.0111 0.6746 0.1001 0.537(4) Uiso R . P 1 2

loop_
_atom_site_aniso_label
_atom_site_aniso_U_11
_atom_site_aniso_U_22
_atom_site_aniso_U_33
_atom_site_aniso_U_23
_atom_site_aniso_U_13
_atom_site_aniso_U_12
Re1 0.02541(19) 0.02618(19) 0.01714(18) 0.00125(12) -0.01206(12) 0.00155(12)
Cl1 0.0381(17) 0.033(3) 0.0353(17) 0.003(2) 0.0069(18) 0.0052(17)
Cl2 0.033(3) 0.033(2) 0.035(2) -0.0088(14) -0.0087(13) -0.0058(14)
Cl101 0.046(3) 0.0367(19) 0.0361(19) 0.0114(14) 0.0119(13) -0.002(2)
Cl102 0.0279(19) 0.0212(12) 0.0219(12) -0.0044(15) -0.0011(13) 0.0001(12)
P1 0.0193(13) 0.0180(13) 0.0448(19) -0.0012(12) -0.0089(10) -0.0056(9)
P2 0.0321(10) 0.0264(14) 0.0283(9) -0.0055(12) -0.0010(12) -0.0063(12)
P101 0.0157(11) 0.0158(11) 0.0413(18) 0.0007(9) -0.0056(11) -0.0048(9)
P102 0.0335(12) 0.0315(12) 0.0295(10) -0.0087(13) -0.0022(12) -0.0048(13)
O1 0.042(6) 0.051(4) 0.051(4) 0.006(3) -0.011(5) 0.006(3)
O2 0.042(4) 0.045(4) 0.044(4) -0.013(6) -0.004(3) -0.005(3)
O101 0.031(5) 0.036(3) 0.036(3) 0.015(4) 0.003(3) 0.003(3)
O102 0.051(3) 0.050(5) 0.050(3) -0.020(6) -0.003(3) -0.002(3)
N1 0.023(4) 0.035(7) 0.023(4) -0.006(5) -0.005(4) -0.004(4)
N2 0.018(3) 0.021(3) 0.020(2) -0.001(2) -0.0017(19) 0.001(2)
N101 0.040(6) 0.032(4) 0.031(4) -0.010(5) -0.006(4) -0.005(4)
C1 0.021(11) 0.048(7) 0.048(7) 0.014(7) -0.005(9) 0.014(7)
C2 0.037(8) 0.048(6) 0.049(6) -0.002(6) -0.010(6) 0.007(6)
C3 0.042(8) 0.048(5) 0.048(5) -0.006(4) -0.007(4) 0.006(7)
C4 0.047(4) 0.047(4) 0.047(4) -0.008(5) -0.008(4) -0.008(4)
C5 0.045(8) 0.030(5) 0.030(5) -0.003(5) -0.009(6) -0.003(5)
C6 0.047(8) 0.033(7) 0.054(8) -0.002(7) -0.003(7) -0.007(7)
C7 0.042(9) 0.067(10) 0.055(9) 0.021(9) -0.004(9) -0.012(8)
C8 0.061(9) 0.053(8) 0.054(12) -0.021(8) -0.017(9) -0.007(8)
C9 0.045(5) 0.047(5) 0.043(6) 0.001(6) 0.002(5) 0.007(5)
C10 0.072(7) 0.065(10) 0.072(7) 0.013(7) 0.013(7) -0.002(9)
C11 0.048(13) 0.062(15) 0.064(15) 0.026(12) -0.002(11) -0.014(11)
C12 0.064(6) 0.052(6) 0.047(6) 0.001(6) 0.019(6) 0.009(6)
C13 0.076(7) 0.072(11) 0.076(7) -0.014(10) 0.002(7) 0.002(7)
C14 0.071(9) 0.066(6) 0.066(6) 0.012(8) 0.013(6) 0.014(6)
C15 0.045(4) 0.033(6) 0.045(4) -0.015(6) -0.007(4) -0.006(4)
C16 0.044(11) 0.041(11) 0.071(11) 0.014(9) 0.018(10) 0.003(8)
C17 0.055(7) 0.048(8) 0.069(7) -0.019(8) -0.010(7) -0.003(7)
C101 0.017(8) 0.041(6) 0.040(6) -0.004(7) 0.000(4) 0.001(4)
C102 0.032(8) 0.051(5) 0.051(5) 0.004(7) 0.006(5) 0.006(5)
C103 0.057(10) 0.050(5) 0.049(5) -0.010(5) -0.010(5) 0.003(8)
C104 0.060(8) 0.050(5) 0.050(5) -0.018(7) -0.004(5) -0.004(5)
C105 0.050(6) 0.040(4) 0.039(4) -0.005(5) -0.012(5) -0.004(5)
C106 0.038(4) 0.027(5) 0.039(4) 0.000(5) -0.007(4) -0.007(4)
C107 0.040(8) 0.055(6) 0.055(6) 0.005(8) -0.005(6) -0.005(6)
C108 0.052(5) 0.052(5) 0.059(9) -0.012(5) -0.022(7) -0.012(5)
C109 0.041(3) 0.040(5) 0.041(3) 0.016(4) 0.010(3) 0.010(3)
C110 0.047(7) 0.056(8) 0.080(7) 0.023(7) 0.005(6) 0.001(7)
C111 0.060(7) 0.060(7) 0.044(7) 0.011(7) 0.025(6) 0.011(6)
C112 0.045(4) 0.045(4) 0.053(6) -0.004(4) -0.004(4) -0.002(5)
C113 0.077(13) 0.049(11) 0.081(11) 0.009(10) 0.024(11) -0.010(8)
C114 0.045(6) 0.044(7) 0.075(7) -0.024(7) -0.012(6) -0.007(7)
C115 0.055(5) 0.055(5) 0.049(5) -0.006(5) 0.001(5) -0.001(5)
C116 0.068(5) 0.070(8) 0.068(5) -0.009(8) -0.001(5) -0.001(5)
C117 0.063(10) 0.082(10) 0.053(9) 0.000(9) 0.001(8) 0.007(9)

loop_
_atom_type_symbol
_atom_type_scat_dispersion_real
_atom_type_scat_dispersion_imag
_atom_type_scat_Cromer_Mann_a1
_atom_type_scat_Cromer_Mann_b1
_atom_type_scat_Cromer_Mann_a2
_atom_type_scat_Cromer_Mann_b2
_atom_type_scat_Cromer_Mann_a3
_atom_type_scat_Cromer_Mann_b3
_atom_type_scat_Cromer_Mann_a4
_atom_type_scat_Cromer_Mann_b4
_atom_type_scat_Cromer_Mann_c
_atom_type_scat_source
C 0.0181 0.0091 2.3100 20.8439 1.0200 10.2075 1.5886 0.5687 0.8650 51.6512 0.2156 'International Tables Vol C 4.2.6.8 and 6.1.1.4'
H 0.0000 0.0000 0.4930 10.5109 0.3229 26.1257 0.1402 3.1424 0.0408 57.7998 0.0030 'International Tables Vol C 4.2.6.8 and 6.1.1.4'
N 0.0311 0.0180 12.2126 0.0057 3.1322 9.8933 2.0125 28.9975 1.1663 0.5826 -11.5290 'International Tables Vol C 4.2.6.8 and 6.1.1.4'
O 0.0492 0.0322 3.0485 13.2771 2.2868 5.7011 1.5463 0.3239 0.8670 32.9089 0.2508 'International Tables Vol C 4.2.6.8 and 6.1.1.4'
P 0.2955 0.4335 6.4345 1.9067 4.1791 27.1570 1.7800 0.5260 1.4908 68.1645 1.1149 'International Tables Vol C 4.2.6.8 and 6.1.1.4'
Cl 0.3639 0.7018 11.4604 0.0104 7.1964 1.1662 6.2556 18.5194 1.6455 47.7784 -9.5574 'International Tables Vol C 4.2.6.8 and 6.1.1.4'
Re -5.2083 5.8923 28.7621 1.6719 15.7189 9.0923 14.5564 0.3505 5.4417 52.0861 10.4720 'International Tables Vol C 4.2.6.8 and 6.1.1.4'

loop_
_geom_angle_atom_site_label_1
_geom_angle_atom_site_label_2
_geom_angle_atom_site_label_3
_geom_angle_site_symmetry_3
_geom_angle
_geom_angle_publ_flag
Cl1 Re1 Cl2 . 176.59(7) yes
Cl1 Re1 P1 . 91.6(2) yes
Cl2 Re1 P1 . 88.3(2) yes
Cl1 Re1 P2 . 86.0(2) yes
Cl2 Re1 P2 . 92.7(2) yes
P1 Re1 P2 . 156.82(7) yes
Cl1 Re1 N1 . 92.3(3) yes
Cl2 Re1 N1 . 84.4(3) yes
P1 Re1 N1 . 74.6(4) yes
P2 Re1 N1 . 82.5(4) yes
Cl1 Re1 N2 . 88.4(2) yes
Cl2 Re1 N2 . 95.0(2) yes
P1 Re1 N2 . 100.80(19) yes
P2 Re1 N2 . 102.18(19) yes
N1 Re1 N2 . 175.3(4) yes
Cl101 Re1 Cl102 . 176.91(7) yes
Cl101 Re1 P101 . 87.01(19) yes
Cl102 Re1 P101 . 93.10(15) yes
Cl101 Re1 P102 . 90.94(19) yes
Cl102 Re1 P102 . 87.72(15) yes
P101 Re1 P102 . 156.32(7) yes
Cl101 Re1 N2 . 92.6(2) yes
Cl102 Re1 N2 . 90.4(2) yes
P101 Re1 N2 . 104.10(19) yes
P102 Re1 N2 . 99.56(18) yes
Cl101 Re1 N101 . 87.3(3) yes
Cl102 Re1 N101 . 89.7(3) yes
P101 Re1 N101 . 81.3(3) yes
P102 Re1 N101 . 75.1(3) yes
N2 Re1 N101 . 174.6(3) yes
Re1 P1 O1 . 103.3(3) yes
Re1 P1 C6 . 127.3(5) yes
O1 P1 C6 . 95.7(5) yes
Re1 P1 C9 . 119.0(4) yes
O1 P1 C9 . 105.8(5) yes
C6 P1 C9 . 101.5(6) yes
Re1 P2 O2 . 99.4(3) yes
Re1 P2 C12 . 119.1(4) yes
O2 P2 C12 . 91.9(6) yes
Re1 P2 C15 . 122.8(4) yes
O2 P2 C15 . 100.1(5) yes
C12 P2 C15 . 113.3(6) yes
Re1 P101 O101 . 101.0(3) yes
Re1 P101 C106 . 121.7(3) yes
O101 P101 C106 . 102.4(4) yes
Re1 P101 C109 . 122.3(3) yes
O101 P101 C109 . 96.6(4) yes
C106 P101 C109 . 107.0(5) yes
Re1 P102 O102 . 104.5(3) yes
Re1 P102 C112 . 128.1(4) yes
O102 P102 C112 . 97.3(5) yes
Re1 P102 C115 . 117.3(4) yes
O102 P102 C115 . 103.4(5) yes
C112 P102 C115 . 102.0(5) yes
P1 O1 C1 . 119.86(11) yes
P2 O2 C5 . 119.94(11) yes
P101 O101 C101 . 119.93(11) yes
P102 O102 C105 . 119.85(11) yes
Re1 N1 C1 . 125.9(6) yes
Re1 N1 C5 . 116.4(6) yes
C1 N1 C5 . 117.71(7) yes
Re1 N2 N2 6_656 179.2(7) yes
Re1 N101 C101 . 117.9(5) yes
Re1 N101 C105 . 124.4(5) yes
C101 N101 C105 . 117.72(7) yes
N1 C1 O1 . 115.5(6) yes
N1 C1 C2 . 123.66(7) yes
O1 C1 C2 . 120.8(6) yes
C1 C2 C3 . 115.78(7) yes
C1 C2 H21 . 122.0 no
C3 C2 H21 . 122.2 no
C2 C3 C4 . 123.41(7) yes
C2 C3 H31 . 118.1 no
C4 C3 H31 . 118.5 no
C3 C4 C5 . 115.78(7) yes
C3 C4 H41 . 122.2 no
C5 C4 H41 . 122.0 no
C4 C5 O2 . 114.7(6) yes
C4 C5 N1 . 123.63(7) yes
O2 C5 N1 . 121.7(6) yes
P1 C6 C7 . 111.55(8) yes
P1 C6 C8 . 111.54(8) yes
C7 C6 C8 . 111.46(8) yes
P1 C6 H61 . 107.5 no
C7 C6 H61 . 107.2 no
C8 C6 H61 . 107.4 no
C6 C7 H71 . 109.3 no
C6 C7 H72 . 109.3 no
H71 C7 H72 . 109.4 no
C6 C7 H73 . 109.9 no
H71 C7 H73 . 109.5 no
H72 C7 H73 . 109.4 no
C6 C8 H81 . 109.5 no
C6 C8 H82 . 109.0 no
H81 C8 H82 . 109.7 no
C6 C8 H83 . 109.7 no
H81 C8 H83 . 109.6 no
H82 C8 H83 . 109.3 no
P1 C9 C10 . 111.56(8) yes
P1 C9 C11 . 111.55(8) yes
C10 C9 C11 . 111.47(8) yes
P1 C9 H91 . 107.6 no
C10 C9 H91 . 107.3 no
C11 C9 H91 . 107.1 no
C9 C10 H101 . 109.3 no
C9 C10 H102 . 109.4 no
H101 C10 H102 . 109.7 no
C9 C10 H103 . 108.9 no
H101 C10 H103 . 109.7 no
H102 C10 H103 . 109.9 no
C9 C11 H111 . 109.7 no
C9 C11 H112 . 109.7 no
H111 C11 H112 . 109.5 no
C9 C11 H113 . 109.4 no
H111 C11 H113 . 109.3 no
H112 C11 H113 . 109.2 no
P2 C12 C13 . 111.56(8) yes
P2 C12 C14 . 111.56(8) yes
C13 C12 C14 . 111.47(8) yes
P2 C12 H121 . 107.3 no
C13 C12 H121 . 107.7 no
C14 C12 H121 . 107.0 no
C12 C13 H131 . 109.2 no
C12 C13 H132 . 109.6 no
H131 C13 H132 . 109.4 no
C12 C13 H133 . 109.5 no
H131 C13 H133 . 109.6 no
H132 C13 H133 . 109.5 no
C12 C14 H141 . 109.1 no
C12 C14 H142 . 109.7 no
H141 C14 H142 . 109.6 no
C12 C14 H143 . 110.0 no
H141 C14 H143 . 109.3 no
H142 C14 H143 . 109.1 no
P2 C15 C16 . 111.57(8) yes
P2 C15 C17 . 111.55(8) yes
C16 C15 C17 . 111.47(8) yes
P2 C15 H151 . 107.2 no
C16 C15 H151 . 107.5 no
C17 C15 H151 . 107.4 no
C15 C16 H161 . 109.3 no
C15 C16 H162 . 110.4 no
H161 C16 H162 . 109.0 no
C15 C16 H163 . 110.0 no
H161 C16 H163 . 109.0 no
H162 C16 H163 . 109.1 no
C15 C17 H171 . 109.6 no
C15 C17 H172 . 109.4 no
H171 C17 H172 . 109.5 no
C15 C17 H173 . 109.2 no
H171 C17 H173 . 109.6 no
H172 C17 H173 . 109.5 no
O101 C101 N101 . 119.7(5) yes
O101 C101 C102 . 116.7(5) yes
N101 C101 C102 . 123.63(7) yes
C101 C102 C103 . 115.78(7) yes
C101 C102 H1021 . 122.1 no
C103 C102 H1021 . 122.1 no
C102 C103 C104 . 123.42(7) yes
C102 C103 H1031 . 118.4 no
C104 C103 H1031 . 118.1 no
C103 C104 C105 . 115.79(7) yes
C103 C104 H1041 . 122.2 no
C105 C104 H1041 . 122.0 no
C104 C105 N101 . 123.67(7) yes
C104 C105 O102 . 120.4(5) yes
N101 C105 O102 . 115.9(5) yes
P101 C106 C107 . 111.55(8) yes
P101 C106 C108 . 111.52(8) yes
C107 C106 C108 . 111.47(8) yes
P101 C106 H1061 . 106.7 no
C107 C106 H1061 . 107.3 no
C108 C106 H1061 . 108.0 no
C106 C107 H1071 . 108.9 no
C106 C107 H1072 . 109.8 no
H1071 C107 H1072 . 109.4 no
C106 C107 H1073 . 110.2 no
H1071 C107 H1073 . 109.1 no
H1072 C107 H1073 . 109.4 no
C106 C108 H1081 . 110.1 no
C106 C108 H1082 . 109.3 no
H1081 C108 H1082 . 109.5 no
C106 C108 H1083 . 109.6 no
H1081 C108 H1083 . 109.7 no
H1082 C108 H1083 . 108.7 no
P101 C109 C110 . 111.55(8) yes
P101 C109 C111 . 111.54(8) yes
C110 C109 C111 . 111.46(8) yes
P101 C109 H1091 . 107.2 no
C110 C109 H1091 . 107.5 no
C111 C109 H1091 . 107.3 no
C109 C110 H1101 . 109.3 no
C109 C110 H1102 . 109.8 no
H1101 C110 H1102 . 109.4 no
C109 C110 H1103 . 109.8 no
H1101 C110 H1103 . 109.4 no
H1102 C110 H1103 . 109.2 no
C109 C111 H1111 . 109.6 no
C109 C111 H1112 . 109.9 no
H1111 C111 H1112 . 109.2 no
C109 C111 H1113 . 109.6 no
H1111 C111 H1113 . 109.2 no
H1112 C111 H1113 . 109.3 no
P102 C112 C113 . 111.55(8) yes
P102 C112 C114 . 111.53(8) yes
C113 C112 C114 . 111.48(8) yes
P102 C112 H1121 . 107.2 no
C113 C112 H1121 . 107.4 no
C114 C112 H1121 . 107.5 no
C112 C113 H1131 . 109.1 no
C112 C113 H1132 . 110.1 no
H1131 C113 H1132 . 109.5 no
C112 C113 H1133 . 109.6 no
H1131 C113 H1133 . 109.3 no
H1132 C113 H1133 . 109.2 no
C112 C114 H1141 . 109.9 no
C112 C114 H1142 . 109.1 no
H1141 C114 H1142 . 109.5 no
C112 C114 H1143 . 109.0 no
H1141 C114 H1143 . 109.9 no
H1142 C114 H1143 . 109.4 no
P102 C115 C116 . 111.55(8) yes
P102 C115 C117 . 111.52(8) yes
C116 C115 C117 . 111.48(8) yes
P102 C115 H1151 . 107.4 no
C116 C115 H1151 . 107.1 no
C117 C115 H1151 . 107.4 no
C115 C116 H1161 . 109.2 no
C115 C116 H1162 . 109.3 no
H1161 C116 H1162 . 109.7 no
C115 C116 H1163 . 109.6 no
H1161 C116 H1163 . 109.1 no
H1162 C116 H1163 . 109.9 no
C115 C117 H1171 . 109.8 no
C115 C117 H1172 . 109.1 no
H1171 C117 H1172 . 109.5 no
C115 C117 H1173 . 109.4 no
H1171 C117 H1173 . 109.7 no
H1172 C117 H1173 . 109.2 no

loop_
_geom_bond_atom_site_label_1
_geom_bond_atom_site_label_2
_geom_bond_site_symmetry_2
_geom_bond_distance
_geom_bond_publ_flag
Re1 Cl1 . 2.444(5) yes
Re1 Cl2 . 2.395(5) yes
Re1 P1 . 2.414(4) yes
Re1 P2 . 2.344(4) yes
Re1 N1 . 2.106(7) yes
Re1 N2 . 1.929(6) yes
Re1 Cl101 . 2.416(5) yes
Re1 Cl102 . 2.484(4) yes
Re1 P101 . 2.319(3) yes
Re1 P102 . 2.377(4) yes
Re1 N2 . 1.929(6) yes
Re1 N101 . 2.151(6) yes
P1 O1 . 1.638(8) yes
P1 C6 . 1.849(7) yes
P1 C9 . 1.864(7) yes
P2 O2 . 1.679(8) yes
P2 C12 . 1.862(7) yes
P2 C15 . 1.844(7) yes
P101 O101 . 1.696(7) yes
P101 C106 . 1.827(6) yes
P101 C109 . 1.856(6) yes
P102 O102 . 1.654(8) yes
P102 C112 . 1.832(7) yes
P102 C115 . 1.841(7) yes
O1 C1 . 1.334(9) yes
O2 C5 . 1.373(9) yes
O101 C101 . 1.379(8) yes
O102 C105 . 1.335(8) yes
N1 C1 . 1.365(6) yes
N1 C5 . 1.356(6) yes
N2 N2 6_656 1.141(11) yes
N101 C101 . 1.353(6) yes
N101 C105 . 1.367(6) yes
C1 C2 . 1.377(6) yes
C2 C3 . 1.386(6) yes
C2 H21 . 0.928 no
C3 C4 . 1.396(6) yes
C3 H31 . 0.933 no
C4 C5 . 1.378(6) yes
C4 H41 . 0.931 no
C6 C7 . 1.508(7) yes
C6 C8 . 1.505(7) yes
C6 H61 . 0.983 no
C7 H71 . 0.959 no
C7 H72 . 0.959 no
C7 H73 . 0.961 no
C8 H81 . 0.962 no
C8 H82 . 0.964 no
C8 H83 . 0.960 no
C9 C10 . 1.508(7) yes
C9 C11 . 1.509(7) yes
C9 H91 . 0.982 no
C10 H101 . 0.958 no
C10 H102 . 0.962 no
C10 H103 . 0.960 no
C11 H111 . 0.961 no
C11 H112 . 0.960 no
C11 H113 . 0.961 no
C12 C13 . 1.511(7) yes
C12 C14 . 1.509(7) yes
C12 H121 . 0.978 no
C13 H131 . 0.960 no
C13 H132 . 0.960 no
C13 H133 . 0.963 no
C14 H141 . 0.963 no
C14 H142 . 0.964 no
C14 H143 . 0.964 no
C15 C16 . 1.510(7) yes
C15 C17 . 1.503(7) yes
C15 H151 . 0.980 no
C16 H161 . 0.956 no
C16 H162 . 0.958 no
C16 H163 . 0.959 no
C17 H171 . 0.961 no
C17 H172 . 0.961 no
C17 H173 . 0.964 no
C101 C102 . 1.382(6) yes
C102 C103 . 1.393(6) yes
C102 H1021 . 0.932 no
C103 C104 . 1.388(6) yes
C103 H1031 . 0.934 no
C104 C105 . 1.376(6) yes
C104 H1041 . 0.931 no
C106 C107 . 1.509(7) yes
C106 C108 . 1.507(7) yes
C106 H1061 . 0.976 no
C107 H1071 . 0.959 no
C107 H1072 . 0.958 no
C107 H1073 . 0.957 no
C108 H1081 . 0.962 no
C108 H1082 . 0.960 no
C108 H1083 . 0.958 no
C109 C110 . 1.512(7) yes
C109 C111 . 1.506(7) yes
C109 H1091 . 0.978 no
C110 H1101 . 0.954 no
C110 H1102 . 0.955 no
C110 H1103 . 0.957 no
C111 H1111 . 0.961 no
C111 H1112 . 0.961 no
C111 H1113 . 0.961 no
C112 C113 . 1.508(7) yes
C112 C114 . 1.504(7) yes
C112 H1121 . 0.985 no
C113 H1131 . 0.961 no
C113 H1132 . 0.960 no
C113 H1133 . 0.959 no
C114 H1141 . 0.962 no
C114 H1142 . 0.956 no
C114 H1143 . 0.962 no
C115 C116 . 1.504(7) yes
C115 C117 . 1.507(7) yes
C115 H1151 . 0.988 no
C116 H1161 . 0.956 no
C116 H1162 . 0.958 no
C116 H1163 . 0.956 no
C117 H1171 . 0.962 no
C117 H1172 . 0.955 no
C117 H1173 . 0.959 no

loop_
_geom_torsion_atom_site_label_1
_geom_torsion_atom_site_label_2
_geom_torsion_atom_site_label_3
_geom_torsion_atom_site_label_4
_geom_torsion
_geom_torsion_publ_flag
Cl101 Re1 P101 O101 85.1(3) no
Cl101 Re1 P101 C106 -27.0(5) no
Cl101 Re1 P101 C109 -169.7(4) no
Cl102 Re1 P101 O101 -91.8(3) no
Cl102 Re1 P101 C106 156.1(5) no
Cl102 Re1 P101 C109 13.4(4) no
P102 Re1 P101 O101 -0.4(5) no
P102 Re1 P101 C106 -112.5(5) no
P102 Re1 P101 C109 104.8(5) no
N2 Re1 P101 O101 177.0(3) no
N2 Re1 P101 C106 64.9(5) no
N2 Re1 P101 C109 -77.8(5) no
N101 Re1 P101 O101 -2.6(4) no
N101 Re1 P101 C106 -114.7(5) no
N101 Re1 P101 C109 102.6(5) no
Cl101 Re1 P102 O102 -90.5(3) no
Cl101 Re1 P102 C112 21.3(5) no
Cl101 Re1 P102 C115 155.8(5) no
Cl102 Re1 P102 O102 86.8(3) no
Cl102 Re1 P102 C112 -161.5(5) no
Cl102 Re1 P102 C115 -27.0(5) no
P101 Re1 P102 O102 -5.8(5) no
P101 Re1 P102 C112 106.0(5) no
P101 Re1 P102 C115 -119.5(5) no
N2 Re1 P102 O102 176.8(4) no
N2 Re1 P102 C112 -71.5(5) no
N2 Re1 P102 C115 63.0(5) no
N101 Re1 P102 O102 -3.5(4) no
N101 Re1 P102 C112 108.2(6) no
N101 Re1 P102 C115 -117.3(5) no
Cl101 Re1 N101 C101 -87.0(8) no
Cl101 Re1 N101 C105 94.6(8) no
Cl102 Re1 N101 C101 93.5(8) no
Cl102 Re1 N101 C105 -84.8(8) no
P101 Re1 N101 C101 0.4(7) no
P101 Re1 N101 C105 -178.0(8) no
P102 Re1 N101 C101 -178.7(8) no
P102 Re1 N101 C105 2.9(8) no
Re1 P101 O101 C101 5.3(7) no
C106 P101 O101 C101 131.5(7) no
C109 P101 O101 C101 -119.5(7) no
Re1 P101 C106 C107 158.0(8) no
Re1 P101 C106 C108 -76.6(11) no
O101 P101 C106 C107 46.6(10) no
O101 P101 C106 C108 172.0(10) no
C109 P101 C106 C107 -54.4(10) no
C109 P101 C106 C108 71.0(11) no
Re1 P101 C109 C110 -70.0(10) no
Re1 P101 C109 C111 55.3(10) no
O101 P101 C109 C110 37.5(9) no
O101 P101 C109 C111 162.8(10) no
C106 P101 C109 C110 142.5(9) no
C106 P101 C109 C111 -92.1(10) no
Re1 P102 O102 C105 4.9(8) no
C112 P102 O102 C105 -127.6(8) no
C115 P102 O102 C105 128.2(8) no
Re1 P102 C112 C113 -75.9(11) no
Re1 P102 C112 C114 49.5(11) no
O102 P102 C112 C113 39.1(10) no
O102 P102 C112 C114 164.4(10) no
C115 P102 C112 C113 144.5(10) no
C115 P102 C112 C114 -90.2(10) no
Re1 P102 C115 C116 152.4(10) no
Re1 P102 C115 C117 -82.2(10) no
O102 P102 C115 C116 38.0(12) no
O102 P102 C115 C117 163.4(9) no
C112 P102 C115 C116 -62.6(12) no
C112 P102 C115 C117 62.8(10) no
P101 O101 C101 N101 -5.9(12) no
P101 O101 C101 C102 174.9(7) no
P102 O102 C105 N101 -3.1(12) no
P102 O102 C105 C104 177.8(7) no
Re1 N101 C101 O101 2.9(12) no
Re1 N101 C101 C102 -177.9(7) no
C105 N101 C101 O101 -178.6(8) no
C105 N101 C101 C102 0.6(15) no
Re1 N101 C105 O102 -0.8(12) no
Re1 N101 C105 C104 178.2(7) no
C101 N101 C105 O102 -179.2(9) no
C101 N101 C105 C104 -0.2(14) no
O101 C101 C102 C103 178.7(8) no
N101 C101 C102 C103 -0.5(14) no
C101 C102 C103 C104 0.0(15) no
C102 C103 C104 C105 0.4(15) no
C103 C104 C105 O102 178.7(9) no
C103 C104 C105 N101 -0.3(14) no
